data_4333178
loop_
_publ_author_name
'Kilgore, Uriah J.'
'Yang, Xiaofan'
'Tomaszewski, John'
'Huffman, John C.'
'Mindiola, Daniel J.'

_publ_section_title
;
 Activation of Atmospheric Nitrogen and Azobenzene NN Bond Cleavage by a
 Transient Nb(III) Complex
;
_journal_issue 26
_journal_name_full 'Inorganic Chemistry'
_journal_page_first 10712
_journal_page_last 10721
_journal_paper_doi 10.1021/ic061642b
_journal_volume 45
_journal_year 2006
_chemical_formula_sum 'C56 H90 Cl4 N4 Nb2 O P4'
_chemical_formula_weight 1286.82
_chemical_name_systematic
; 
 ? 
;
_space_group_IT_number 82
_symmetry_cell_setting tetragonal
_symmetry_space_group_name_Hall 'I -4'
_symmetry_space_group_name_H-M 'I -4'
_atom_sites_solution_hydrogens geom
_atom_sites_solution_primary direct
_atom_sites_solution_secondary difmap
_audit_creation_method SHELXL-97
_cell_angle_alpha 90.00
_cell_angle_beta 90.00
_cell_angle_gamma 90.00
_cell_formula_units_Z 4
_cell_length_a 17.2449(7)
_cell_length_b 17.2449(7)
_cell_length_c 24.280(2)
_cell_measurement_reflns_used 1563
_cell_measurement_temperature 120(2)
_cell_measurement_theta_max 25.19
_cell_measurement_theta_min 2.37
_cell_volume 7220.5(7)
_computing_cell_refinement 'SAINT (Bruker, 1999)'
_computing_data_collection 'SMART (Bruker, 1999)'
_computing_data_reduction 'SAINT (Bruker, 1999), XTEL (local package)'
_computing_molecular_graphics 'Reciprocal Net (http://recipnet.org)'
_computing_structure_refinement 'SHELXL-97 (Sheldrick, 1997)'
_computing_structure_solution 'SHELXS-97 (Sheldrick, 1990)'
_diffrn_ambient_temperature 120(2)
_diffrn_detector 'CCD area detector'
_diffrn_detector_area_resol_mean 44.52
_diffrn_detector_type 'Bruker SMART 6000'
_diffrn_measured_fraction_theta_full 0.998
_diffrn_measured_fraction_theta_max 0.998
_diffrn_measurement_details '   0.30 degree frames measured for 30.16 seconds each'
_diffrn_measurement_device 'three-circle goniometer with fixed chi'
_diffrn_measurement_device_type 'Bruker Platform goniometer'
_diffrn_measurement_method '\w scans'
_diffrn_radiation_monochromator graphite
_diffrn_radiation_source 'fine-focus sealed tube'
_diffrn_radiation_type MoK\a
_diffrn_radiation_wavelength 0.71073
_diffrn_reflns_av_R_equivalents 0.0681
_diffrn_reflns_av_sigmaI/netI 0.1199
_diffrn_reflns_limit_h_max 22
_diffrn_reflns_limit_h_min -12
_diffrn_reflns_limit_k_max 22
_diffrn_reflns_limit_k_min -19
_diffrn_reflns_limit_l_max 31
_diffrn_reflns_limit_l_min -31
_diffrn_reflns_number 19839
_diffrn_reflns_theta_full 27.51
_diffrn_reflns_theta_max 27.51
_diffrn_reflns_theta_min 2.36
_diffrn_standards_decay_% 0.0
_exptl_absorpt_coefficient_mu 0.588
_exptl_absorpt_correction_type none
_exptl_crystal_colour black
_exptl_crystal_density_diffrn 1.184
_exptl_crystal_density_method 'not measured'
_exptl_crystal_description 'cleaved needle'
_exptl_crystal_F_000 2688
_exptl_crystal_size_max 0.30
_exptl_crystal_size_mid 0.14
_exptl_crystal_size_min 0.14
_refine_diff_density_max 0.770
_refine_diff_density_min -0.753
_refine_diff_density_rms 0.068
_refine_ls_abs_structure_details 'Flack H D (1983), Acta Cryst. A39, 876-881'
_refine_ls_abs_structure_Flack -0.01(4)
_refine_ls_extinction_method none
_refine_ls_goodness_of_fit_ref 0.815
_refine_ls_hydrogen_treatment constr
_refine_ls_matrix_type full
_refine_ls_number_parameters 372
_refine_ls_number_reflns 8320
_refine_ls_number_restraints 0
_refine_ls_restrained_S_all 0.815
_refine_ls_R_factor_all 0.0832
_refine_ls_R_factor_gt 0.0464
_refine_ls_shift/su_max 0.001
_refine_ls_shift/su_mean 0.000
_refine_ls_structure_factor_coef Fsqd
_refine_ls_weighting_details 'calc w=1/[\s^2^(Fo^2^)+(0.0281P)^2^+0.0000P] where P=(Fo^2^+2Fc^2^)/3'
_refine_ls_weighting_scheme calc
_refine_ls_wR_factor_gt 0.0836
_refine_ls_wR_factor_ref 0.0925
_reflns_number_gt 5080
_reflns_number_total 8320
_reflns_threshold_expression >2sigma(I)
_cod_data_source_file ic061642bsup1.cif
_cod_data_source_block 06069
_cod_depositor_comments
;
The following automatic conversions were performed:

'_symmetry_cell_setting' value 'Tetragonal' changed to 'tetragonal'
according to /home/saulius/struct/CIF-dictionaries/cif_core.dic
dictionary named 'cif_core.dic' version 2.4.2 from 2011-04-26.

Automatic conversion script
Id: cif_fix_values 1891 2012-01-12 08:04:46Z andrius 
;
_cod_original_cell_volume 7220.5(8)
_cod_original_sg_symbol_H-M 'I-4   '
_cod_database_code 4333178

loop_
_symmetry_equiv_pos_as_xyz
'x, y, z'
'y, -x, -z'
'-x, -y, z'
'-y, x, -z'
'x+1/2, y+1/2, z+1/2'
'y+1/2, -x+1/2, -z+1/2'
'-x+1/2, -y+1/2, z+1/2'
'-y+1/2, x+1/2, -z+1/2'

loop_
_atom_site_label
_atom_site_type_symbol
_atom_site_fract_x
_atom_site_fract_y
_atom_site_fract_z
_atom_site_U_iso_or_equiv
_atom_site_adp_type
_atom_site_occupancy
_atom_site_symmetry_multiplicity
_atom_site_calc_flag
_atom_site_refinement_flags
Nb1 Nb 0.40378(2) 0.60676(2) 0.226829(17) 0.03923(11) Uani 1 1 d .
Cl2 Cl 0.32402(7) 0.72276(8) 0.25178(6) 0.0603(4) Uani 1 1 d .
Cl3 Cl 0.33236(11) 0.55145(11) 0.29888(7) 0.0900(6) Uani 1 1 d .
P4 P 0.30107(7) 0.56918(8) 0.15176(5) 0.0405(3) Uani 1 1 d .
C5 C 0.3040(3) 0.6599(3) 0.11424(19) 0.0376(11) Uani 1 1 d .
C6 C 0.2433(3) 0.6924(3) 0.0844(2) 0.0465(13) Uani 1 1 d .
H6 H 0.1958 0.6647 0.0818 0.056 Uiso 1 1 calc R
C7 C 0.2494(3) 0.7634(3) 0.0584(2) 0.0517(14) Uani 1 1 d .
C8 C 0.1798(3) 0.7992(3) 0.0294(2) 0.0720(18) Uani 1 1 d .
H8A H 0.1474 0.8263 0.0564 0.108 Uiso 1 1 calc R
H8B H 0.1494 0.7582 0.0116 0.108 Uiso 1 1 calc R
H8C H 0.1978 0.8361 0.0015 0.108 Uiso 1 1 calc R
C9 C 0.3202(3) 0.8018(3) 0.0629(2) 0.0533(14) Uani 1 1 d .
H9 H 0.3266 0.8506 0.0453 0.064 Uiso 1 1 calc R
C10 C 0.3815(3) 0.7708(3) 0.0925(2) 0.0478(13) Uani 1 1 d .
H10 H 0.4291 0.7984 0.0945 0.057 Uiso 1 1 calc R
C11 C 0.3744(3) 0.6997(3) 0.1192(2) 0.0391(12) Uani 1 1 d .
N12 N 0.4327(2) 0.66709(19) 0.15337(16) 0.0341(9) Uani 1 1 d .
C13 C 0.5102(3) 0.6801(2) 0.13952(19) 0.0351(11) Uani 1 1 d .
C14 C 0.5390(3) 0.6832(3) 0.0849(2) 0.0409(12) Uani 1 1 d .
H14 H 0.5045 0.6740 0.0551 0.049 Uiso 1 1 calc R
C15 C 0.6150(3) 0.6992(3) 0.0741(2) 0.0416(12) Uani 1 1 d .
H15 H 0.6311 0.7035 0.0368 0.050 Uiso 1 1 calc R
C16 C 0.6696(3) 0.7094(3) 0.1154(2) 0.0456(13) Uani 1 1 d .
C17 C 0.7523(3) 0.7309(3) 0.1035(2) 0.0585(15) Uani 1 1 d .
H17A H 0.7565 0.7873 0.0997 0.088 Uiso 1 1 calc R
H17B H 0.7691 0.7059 0.0693 0.088 Uiso 1 1 calc R
H17C H 0.7854 0.7136 0.1340 0.088 Uiso 1 1 calc R
C18 C 0.6429(3) 0.7043(3) 0.1698(2) 0.0450(12) Uani 1 1 d .
H18 H 0.6784 0.7119 0.1993 0.054 Uiso 1 1 calc R
C19 C 0.5662(3) 0.6887(2) 0.18150(19) 0.0390(11) Uani 1 1 d .
P20 P 0.52611(7) 0.68844(7) 0.25153(6) 0.0438(3) Uani 1 1 d .
C21 C 0.2000(3) 0.5481(3) 0.1698(2) 0.0574(15) Uani 1 1 d .
H21 H 0.1691 0.5478 0.1349 0.069 Uiso 1 1 calc R
C22 C 0.1957(3) 0.4669(4) 0.1949(3) 0.0714(18) Uani 1 1 d .
H22A H 0.2283 0.4647 0.2279 0.107 Uiso 1 1 calc R
H22B H 0.2141 0.4288 0.1680 0.107 Uiso 1 1 calc R
H22C H 0.1419 0.4552 0.2048 0.107 Uiso 1 1 calc R
C23 C 0.1640(3) 0.6086(3) 0.2084(2) 0.0698(17) Uani 1 1 d .
H23A H 0.1097 0.5953 0.2153 0.105 Uiso 1 1 calc R
H23B H 0.1670 0.6599 0.1912 0.105 Uiso 1 1 calc R
H23C H 0.1925 0.6092 0.2433 0.105 Uiso 1 1 calc R
C24 C 0.3265(3) 0.4957(3) 0.09979(19) 0.0400(12) Uani 1 1 d .
H24 H 0.3377 0.4465 0.1201 0.048 Uiso 1 1 calc R
C25 C 0.2621(3) 0.4779(3) 0.0585(2) 0.0475(13) Uani 1 1 d .
H25A H 0.2481 0.5253 0.0386 0.071 Uiso 1 1 calc R
H25B H 0.2165 0.4581 0.0781 0.071 Uiso 1 1 calc R
H25C H 0.2802 0.4387 0.0322 0.071 Uiso 1 1 calc R
C26 C 0.4000(2) 0.5184(3) 0.07015(19) 0.0390(11) Uani 1 1 d .
H26A H 0.4175 0.4751 0.0471 0.059 Uiso 1 1 calc R
H26B H 0.4403 0.5310 0.0972 0.059 Uiso 1 1 calc R
H26C H 0.3900 0.5638 0.0469 0.059 Uiso 1 1 calc R
C27 C 0.5919(3) 0.6335(3) 0.2972(2) 0.0484(13) Uani 1 1 d .
H27 H 0.6090 0.5868 0.2761 0.058 Uiso 1 1 calc R
C28 C 0.5462(3) 0.6033(3) 0.3474(2) 0.0632(16) Uani 1 1 d .
H28A H 0.5790 0.5680 0.3688 0.095 Uiso 1 1 calc R
H28B H 0.4999 0.5756 0.3348 0.095 Uiso 1 1 calc R
H28C H 0.5307 0.6472 0.3706 0.095 Uiso 1 1 calc R
C29 C 0.6646(3) 0.6743(3) 0.3162(2) 0.0612(16) Uani 1 1 d .
H29A H 0.6507 0.7164 0.3414 0.092 Uiso 1 1 calc R
H29B H 0.6919 0.6957 0.2843 0.092 Uiso 1 1 calc R
H29C H 0.6984 0.6373 0.3353 0.092 Uiso 1 1 calc R
C30 C 0.5309(3) 0.7920(3) 0.2706(3) 0.0590(14) Uani 1 1 d .
H30 H 0.5867 0.8072 0.2734 0.071 Uiso 1 1 calc R
C31 C 0.4931(3) 0.8420(3) 0.2266(3) 0.0678(16) Uani 1 1 d .
H31A H 0.4382 0.8280 0.2232 0.102 Uiso 1 1 calc R
H31B H 0.5193 0.8335 0.1913 0.102 Uiso 1 1 calc R
H31C H 0.4975 0.8968 0.2370 0.102 Uiso 1 1 calc R
C32 C 0.4919(4) 0.8070(4) 0.3275(3) 0.086(2) Uani 1 1 d .
H32A H 0.4945 0.8624 0.3362 0.128 Uiso 1 1 calc R
H32B H 0.5191 0.7773 0.3560 0.128 Uiso 1 1 calc R
H32C H 0.4375 0.7906 0.3260 0.128 Uiso 1 1 calc R
N33 N 0.47380(18) 0.52617(19) 0.21890(14) 0.0342(9) Uani 1 1 d .
C1S C 0.1003(4) 0.5824(5) -0.0464(4) 0.125(4) Uani 0.934(7) 1 d P
H1S1 H 0.1408 0.6222 -0.0476 0.187 Uiso 0.934(7) 1 calc PR
H1S2 H 0.0859 0.5680 -0.0841 0.187 Uiso 0.934(7) 1 calc PR
H1S3 H 0.1199 0.5366 -0.0270 0.187 Uiso 0.934(7) 1 calc PR
C2S C 0.0344(5) 0.6119(7) -0.0185(5) 0.143(5) Uani 0.934(7) 1 d P
H2S1 H 0.0243 0.6654 -0.0315 0.171 Uiso 0.934(7) 1 calc PR
H2S2 H -0.0112 0.5798 -0.0283 0.171 Uiso 0.934(7) 1 calc PR
O3S O 0.0424(3) 0.6127(4) 0.0372(3) 0.108(2) Uani 0.934(7) 1 d P
C4S C -0.0241(6) 0.6350(8) 0.0658(5) 0.169(6) Uani 0.934(7) 1 d P
H4S1 H -0.0363 0.6896 0.0566 0.202 Uiso 0.934(7) 1 calc PR
H4S2 H -0.0682 0.6027 0.0534 0.202 Uiso 0.934(7) 1 calc PR
C5S C -0.0173(6) 0.6284(8) 0.1213(5) 0.176(6) Uani 0.934(7) 1 d P
H5S1 H 0.0004 0.5760 0.1307 0.265 Uiso 0.934(7) 1 calc PR
H5S2 H -0.0678 0.6379 0.1386 0.265 Uiso 0.934(7) 1 calc PR
H5S3 H 0.0204 0.6665 0.1349 0.265 Uiso 0.934(7) 1 calc PR
C6S C 0.196(5) 1.000(4) -0.036(3) 0.38(6) Uiso 0.35(5) 1 d P
C7S C 0.1579(14) 0.9277(15) -0.1119(12) 0.137(13) Uiso 0.38(2) 1 d P
O8S O 0.078(2) 0.984(3) -0.0173(15) 0.63(4) Uiso 0.83(4) 1 d P

loop_
_atom_site_aniso_label
_atom_site_aniso_U_11
_atom_site_aniso_U_22
_atom_site_aniso_U_33
_atom_site_aniso_U_23
_atom_site_aniso_U_13
_atom_site_aniso_U_12
Nb1 0.0387(3) 0.0546(3) 0.02435(19) -0.0060(2) 0.0051(2) -0.0016(2)
Cl2 0.0535(8) 0.0792(10) 0.0482(8) -0.0211(7) 0.0033(7) 0.0191(6)
Cl3 0.1139(14) 0.0979(13) 0.0582(11) 0.0132(10) 0.0007(10) 0.0028(10)
P4 0.0406(7) 0.0513(8) 0.0296(7) -0.0037(6) 0.0062(6) -0.0022(6)
C5 0.042(3) 0.039(3) 0.032(3) -0.010(2) 0.005(2) 0.006(2)
C6 0.043(3) 0.063(3) 0.034(3) -0.019(3) 0.004(2) 0.014(2)
C7 0.068(4) 0.054(3) 0.033(3) -0.007(3) -0.007(3) 0.029(3)
C8 0.088(4) 0.085(4) 0.043(4) -0.008(3) -0.007(3) 0.048(3)
C9 0.072(4) 0.050(3) 0.038(3) 0.001(3) 0.001(3) 0.024(3)
C10 0.058(3) 0.047(3) 0.038(3) -0.003(3) 0.007(3) 0.006(3)
C11 0.048(3) 0.042(3) 0.027(3) -0.003(2) 0.004(2) 0.011(2)
N12 0.037(2) 0.037(2) 0.029(2) 0.0026(18) 0.0029(18) 0.0012(16)
C13 0.044(3) 0.033(3) 0.028(3) 0.004(2) -0.001(2) -0.003(2)
C14 0.052(3) 0.040(3) 0.031(3) -0.005(2) 0.000(2) -0.004(2)
C15 0.051(3) 0.041(3) 0.032(3) 0.002(2) 0.008(2) -0.006(2)
C16 0.039(3) 0.047(3) 0.050(4) 0.001(3) 0.003(3) -0.013(2)
C17 0.054(3) 0.068(4) 0.053(4) 0.005(3) 0.004(3) -0.011(3)
C18 0.045(3) 0.048(3) 0.042(3) 0.001(2) -0.004(2) -0.013(2)
C19 0.048(3) 0.038(3) 0.032(3) 0.000(2) 0.004(2) -0.005(2)
P20 0.0482(8) 0.0528(8) 0.0305(7) -0.0093(6) 0.0003(6) -0.0022(6)
C21 0.049(3) 0.082(4) 0.042(3) -0.002(3) 0.005(3) -0.016(3)
C22 0.057(4) 0.102(5) 0.055(4) -0.005(4) 0.012(3) -0.025(3)
C23 0.046(3) 0.118(5) 0.045(4) -0.021(3) 0.013(3) 0.005(3)
C24 0.045(3) 0.045(3) 0.030(3) 0.004(2) 0.006(2) -0.011(2)
C25 0.049(3) 0.061(3) 0.032(3) -0.008(3) 0.006(2) -0.015(2)
C26 0.040(3) 0.045(3) 0.032(3) -0.005(2) 0.004(2) 0.003(2)
C27 0.051(3) 0.061(3) 0.033(3) -0.001(2) -0.011(3) -0.014(2)
C28 0.069(4) 0.090(4) 0.030(3) 0.004(3) -0.004(3) -0.014(3)
C29 0.072(4) 0.067(4) 0.045(4) 0.006(3) -0.023(3) -0.012(3)
C30 0.062(3) 0.063(3) 0.051(4) -0.024(3) -0.001(3) 0.004(3)
C31 0.079(4) 0.048(3) 0.076(4) -0.010(4) 0.000(4) 0.006(3)
C32 0.123(6) 0.084(5) 0.050(4) -0.031(4) -0.001(4) 0.014(4)
N33 0.041(2) 0.044(2) 0.018(2) 0.0013(17) -0.0083(16) -0.0152(14)
C1S 0.067(5) 0.211(10) 0.097(7) 0.001(7) 0.006(5) 0.050(6)
C2S 0.072(7) 0.189(11) 0.167(13) -0.071(10) -0.035(7) 0.025(6)
O3S 0.086(4) 0.135(5) 0.103(5) 0.018(4) 0.023(4) 0.025(3)
C4S 0.085(8) 0.291(16) 0.130(11) -0.005(11) 0.015(8) 0.055(8)
C5S 0.107(8) 0.316(18) 0.107(10) 0.036(11) 0.026(7) 0.039(8)

loop_
_atom_type_symbol
_atom_type_description
_atom_type_scat_dispersion_real
_atom_type_scat_dispersion_imag
_atom_type_scat_source
C C 0.0033 0.0016 'International Tables Vol C Tables 4.2.6.8 and 6.1.1.4'
H H 0.0000 0.0000 'International Tables Vol C Tables 4.2.6.8 and 6.1.1.4'
N N 0.0061 0.0033 'International Tables Vol C Tables 4.2.6.8 and 6.1.1.4'
O O 0.0106 0.0060 'International Tables Vol C Tables 4.2.6.8 and 6.1.1.4'
P P 0.1023 0.0942 'International Tables Vol C Tables 4.2.6.8 and 6.1.1.4'
Cl Cl 0.1484 0.1585 'International Tables Vol C Tables 4.2.6.8 and 6.1.1.4'
Nb Nb -2.0727 0.6215 'International Tables Vol C Tables 4.2.6.8 and 6.1.1.4'

loop_
_geom_angle_atom_site_label_1
_geom_angle_atom_site_label_2
_geom_angle_atom_site_label_3
_geom_angle
_geom_angle_site_symmetry_1
N33 Nb1 N12 97.30(14) .
N33 Nb1 Cl3 96.60(11) .
N12 Nb1 Cl3 161.80(10) .
N33 Nb1 Cl2 169.74(11) .
N12 Nb1 Cl2 86.61(10) .
Cl3 Nb1 Cl2 81.70(6) .
N33 Nb1 P20 84.35(10) .
N12 Nb1 P20 74.84(10) .
Cl3 Nb1 P20 118.28(6) .
Cl2 Nb1 P20 87.55(5) .
N33 Nb1 P4 100.53(11) .
N12 Nb1 P4 72.31(10) .
Cl3 Nb1 P4 93.63(5) .
Cl2 Nb1 P4 89.69(4) .
P20 Nb1 P4 147.14(5) .
C7S Cl3 Nb1 128.9(7) 7_565
C5 P4 C21 108.5(2) .
C5 P4 C24 104.1(2) .
C21 P4 C24 104.7(2) .
C5 P4 Nb1 96.73(16) .
C21 P4 Nb1 121.67(19) .
C24 P4 Nb1 119.03(16) .
C6 C5 C11 120.1(4) .
C6 C5 P4 126.1(4) .
C11 C5 P4 113.8(3) .
C7 C6 C5 122.5(5) .
C7 C6 H6 118.7 .
C5 C6 H6 118.7 .
C6 C7 C9 116.8(5) .
C6 C7 C8 120.7(6) .
C9 C7 C8 122.4(5) .
C7 C8 H8A 109.5 .
C7 C8 H8B 109.5 .
H8A C8 H8B 109.5 .
C7 C8 H8C 109.5 .
H8A C8 H8C 109.5 .
H8B C8 H8C 109.5 .
C10 C9 C7 121.8(5) .
C10 C9 H9 119.1 .
C7 C9 H9 119.1 .
C9 C10 C11 121.0(5) .
C9 C10 H10 119.5 .
C11 C10 H10 119.5 .
C10 C11 C5 117.8(4) .
C10 C11 N12 124.0(4) .
C5 C11 N12 118.1(4) .
C13 N12 C11 118.3(4) .
C13 N12 Nb1 120.4(3) .
C11 N12 Nb1 121.2(3) .
N12 C13 C19 119.8(4) .
N12 C13 C14 124.5(4) .
C19 C13 C14 115.6(4) .
C15 C14 C13 121.6(5) .
C15 C14 H14 119.2 .
C13 C14 H14 119.2 .
C14 C15 C16 122.6(5) .
C14 C15 H15 118.7 .
C16 C15 H15 118.7 .
C15 C16 C18 116.8(4) .
C15 C16 C17 122.5(5) .
C18 C16 C17 120.5(5) .
C16 C17 H17A 109.5 .
C16 C17 H17B 109.5 .
H17A C17 H17B 109.5 .
C16 C17 H17C 109.5 .
H17A C17 H17C 109.5 .
H17B C17 H17C 109.5 .
C19 C18 C16 121.4(5) .
C19 C18 H18 119.3 .
C16 C18 H18 119.3 .
C18 C19 C13 121.9(4) .
C18 C19 P20 123.5(4) .
C13 C19 P20 114.3(3) .
C19 P20 C30 102.3(2) .
C19 P20 C27 109.0(2) .
C30 P20 C27 108.6(3) .
C19 P20 Nb1 95.34(15) .
C30 P20 Nb1 128.03(17) .
C27 P20 Nb1 110.95(16) .
C22 C21 C23 111.1(5) .
C22 C21 P4 108.9(4) .
C23 C21 P4 113.3(4) .
C22 C21 H21 107.8 .
C23 C21 H21 107.8 .
P4 C21 H21 107.8 .
C21 C22 H22A 109.5 .
C21 C22 H22B 109.5 .
H22A C22 H22B 109.5 .
C21 C22 H22C 109.5 .
H22A C22 H22C 109.5 .
H22B C22 H22C 109.5 .
C21 C23 H23A 109.5 .
C21 C23 H23B 109.5 .
H23A C23 H23B 109.5 .
C21 C23 H23C 109.5 .
H23A C23 H23C 109.5 .
H23B C23 H23C 109.5 .
C26 C24 C25 110.5(4) .
C26 C24 P4 110.4(3) .
C25 C24 P4 114.5(3) .
C26 C24 H24 107.0 .
C25 C24 H24 107.0 .
P4 C24 H24 107.0 .
C24 C25 H25A 109.5 .
C24 C25 H25B 109.5 .
H25A C25 H25B 109.5 .
C24 C25 H25C 109.5 .
H25A C25 H25C 109.5 .
H25B C25 H25C 109.5 .
C24 C26 H26A 109.5 .
C24 C26 H26B 109.5 .
H26A C26 H26B 109.5 .
C24 C26 H26C 109.5 .
H26A C26 H26C 109.5 .
H26B C26 H26C 109.5 .
C29 C27 C28 109.9(4) .
C29 C27 P20 117.0(4) .
C28 C27 P20 109.5(3) .
C29 C27 H27 106.6 .
C28 C27 H27 106.6 .
P20 C27 H27 106.6 .
C27 C28 H28A 109.5 .
C27 C28 H28B 109.5 .
H28A C28 H28B 109.5 .
C27 C28 H28C 109.5 .
H28A C28 H28C 109.5 .
H28B C28 H28C 109.5 .
C27 C29 H29A 109.5 .
C27 C29 H29B 109.5 .
H29A C29 H29B 109.5 .
C27 C29 H29C 109.5 .
H29A C29 H29C 109.5 .
H29B C29 H29C 109.5 .
C31 C30 C32 110.2(4) .
C31 C30 P20 110.7(4) .
C32 C30 P20 111.3(4) .
C31 C30 H30 108.2 .
C32 C30 H30 108.2 .
P20 C30 H30 108.2 .
C30 C31 H31A 109.5 .
C30 C31 H31B 109.5 .
H31A C31 H31B 109.5 .
C30 C31 H31C 109.5 .
H31A C31 H31C 109.5 .
H31B C31 H31C 109.5 .
C30 C32 H32A 109.5 .
C30 C32 H32B 109.5 .
H32A C32 H32B 109.5 .
C30 C32 H32C 109.5 .
H32A C32 H32C 109.5 .
H32B C32 H32C 109.5 .
N33 N33 Nb1 172.8(2) 3_665
C2S C1S H1S1 109.5 .
C2S C1S H1S2 109.5 .
H1S1 C1S H1S2 109.5 .
C2S C1S H1S3 109.5 .
H1S1 C1S H1S3 109.5 .
H1S2 C1S H1S3 109.5 .
O3S C2S C1S 113.5(8) .
O3S C2S H2S1 108.9 .
C1S C2S H2S1 108.9 .
O3S C2S H2S2 108.9 .
C1S C2S H2S2 108.9 .
H2S1 C2S H2S2 107.7 .
C2S O3S C4S 114.6(8) .
C5S C4S O3S 113.6(10) .
C5S C4S H4S1 108.8 .
O3S C4S H4S1 108.8 .
C5S C4S H4S2 108.8 .
O3S C4S H4S2 108.8 .
H4S1 C4S H4S2 107.7 .
C4S C5S H5S1 109.5 .
C4S C5S H5S2 109.5 .
H5S1 C5S H5S2 109.5 .
C4S C5S H5S3 109.5 .
H5S1 C5S H5S3 109.5 .
H5S2 C5S H5S3 109.5 .

loop_
_geom_bond_atom_site_label_1
_geom_bond_atom_site_label_2
_geom_bond_distance
_geom_bond_site_symmetry_2
Nb1 N33 1.851(3) .
Nb1 N12 2.124(4) .
Nb1 Cl3 2.3423(18) .
Nb1 Cl2 2.5021(13) .
Nb1 P20 2.6066(13) .
Nb1 P4 2.6227(14) .
Cl3 C7S 2.20(3) 7_565
P4 C5 1.812(5) .
P4 C21 1.833(5) .
P4 C24 1.841(5) .
C5 C6 1.390(6) .
C5 C11 1.399(6) .
C6 C7 1.382(7) .
C6 H6 0.9500 .
C7 C9 1.394(8) .
C7 C8 1.521(7) .
C8 H8A 0.9800 .
C8 H8B 0.9800 .
C8 H8C 0.9800 .
C9 C10 1.384(7) .
C9 H9 0.9500 .
C10 C11 1.393(6) .
C10 H10 0.9500 .
C11 N12 1.420(5) .
N12 C13 1.397(5) .
C13 C19 1.412(6) .
C13 C14 1.416(6) .
C14 C15 1.365(6) .
C14 H14 0.9500 .
C15 C16 1.386(7) .
C15 H15 0.9500 .
C16 C18 1.402(7) .
C16 C17 1.502(6) .
C17 H17A 0.9800 .
C17 H17B 0.9800 .
C17 H17C 0.9800 .
C18 C19 1.379(6) .
C18 H18 0.9500 .
C19 P20 1.835(5) .
P20 C30 1.848(5) .
P20 C27 1.848(5) .
C21 C22 1.529(8) .
C21 C23 1.533(7) .
C21 H21 1.0000 .
C22 H22A 0.9800 .
C22 H22B 0.9800 .
C22 H22C 0.9800 .
C23 H23A 0.9800 .
C23 H23B 0.9800 .
C23 H23C 0.9800 .
C24 C26 1.509(6) .
C24 C25 1.529(6) .
C24 H24 1.0000 .
C25 H25A 0.9800 .
C25 H25B 0.9800 .
C25 H25C 0.9800 .
C26 H26A 0.9800 .
C26 H26B 0.9800 .
C26 H26C 0.9800 .
C27 C29 1.511(6) .
C27 C28 1.542(7) .
C27 H27 1.0000 .
C28 H28A 0.9800 .
C28 H28B 0.9800 .
C28 H28C 0.9800 .
C29 H29A 0.9800 .
C29 H29B 0.9800 .
C29 H29C 0.9800 .
C30 C31 1.520(8) .
C30 C32 1.556(8) .
C30 H30 1.0000 .
C31 H31A 0.9800 .
C31 H31B 0.9800 .
C31 H31C 0.9800 .
C32 H32A 0.9800 .
C32 H32B 0.9800 .
C32 H32C 0.9800 .
N33 N33 1.277(6) 3_665
C1S C2S 1.417(11) .
C1S H1S1 0.9800 .
C1S H1S2 0.9800 .
C1S H1S3 0.9800 .
C2S O3S 1.359(11) .
C2S H2S1 0.9900 .
C2S H2S2 0.9900 .
O3S C4S 1.396(10) .
C4S C5S 1.358(14) .
C4S H4S1 0.9900 .
C4S H4S2 0.9900 .
C5S H5S1 0.9800 .
C5S H5S2 0.9800 .
C5S H5S3 0.9800 .

loop_
_geom_torsion_atom_site_label_1
_geom_torsion_atom_site_label_2
_geom_torsion_atom_site_label_3
_geom_torsion_atom_site_label_4
_geom_torsion
_geom_torsion_site_symmetry_4
N33 Nb1 Cl3 C7S 97.7(8) 7_565
N12 Nb1 Cl3 C7S -122.7(9) 7_565
Cl2 Nb1 Cl3 C7S -72.1(8) 7_565
P20 Nb1 Cl3 C7S 10.5(8) 7_565
P4 Nb1 Cl3 C7S -161.3(8) 7_565
N33 Nb1 P4 C5 -124.76(17) .
N12 Nb1 P4 C5 -30.37(17) .
Cl3 Nb1 P4 C5 137.83(15) .
Cl2 Nb1 P4 C5 56.17(15) .
P20 Nb1 P4 C5 -28.83(17) .
N33 Nb1 P4 C21 118.6(2) .
N12 Nb1 P4 C21 -147.0(2) .
Cl3 Nb1 P4 C21 21.2(2) .
Cl2 Nb1 P4 C21 -60.5(2) .
P20 Nb1 P4 C21 -145.5(2) .
N33 Nb1 P4 C24 -14.6(2) .
N12 Nb1 P4 C24 79.8(2) .
Cl3 Nb1 P4 C24 -111.97(18) .
Cl2 Nb1 P4 C24 166.36(18) .
P20 Nb1 P4 C24 81.37(19) .
C21 P4 C5 C6 -24.3(5) .
C24 P4 C5 C6 86.8(4) .
Nb1 P4 C5 C6 -150.9(4) .
C21 P4 C5 C11 153.0(3) .
C24 P4 C5 C11 -95.9(4) .
Nb1 P4 C5 C11 26.3(3) .
C11 C5 C6 C7 0.6(7) .
P4 C5 C6 C7 177.7(4) .
C5 C6 C7 C9 0.4(7) .
C5 C6 C7 C8 -175.9(4) .
C6 C7 C9 C10 -0.5(8) .
C8 C7 C9 C10 175.8(5) .
C7 C9 C10 C11 -0.4(8) .
C9 C10 C11 C5 1.4(7) .
C9 C10 C11 N12 -175.3(4) .
C6 C5 C11 C10 -1.5(7) .
P4 C5 C11 C10 -179.0(3) .
C6 C5 C11 N12 175.4(4) .
P4 C5 C11 N12 -2.1(5) .
C10 C11 N12 C13 -34.4(6) .
C5 C11 N12 C13 148.9(4) .
C10 C11 N12 Nb1 141.3(4) .
C5 C11 N12 Nb1 -35.3(5) .
N33 Nb1 N12 C13 -46.1(3) .
Cl3 Nb1 N12 C13 174.3(3) .
Cl2 Nb1 N12 C13 124.4(3) .
P20 Nb1 N12 C13 36.0(3) .
P4 Nb1 N12 C13 -144.9(3) .
N33 Nb1 N12 C11 138.2(3) .
Cl3 Nb1 N12 C11 -1.3(6) .
Cl2 Nb1 N12 C11 -51.3(3) .
P20 Nb1 N12 C11 -139.7(3) .
P4 Nb1 N12 C11 39.4(3) .
C11 N12 C13 C19 145.4(4) .
Nb1 N12 C13 C19 -30.4(5) .
C11 N12 C13 C14 -36.5(6) .
Nb1 N12 C13 C14 147.6(4) .
N12 C13 C14 C15 177.4(4) .
C19 C13 C14 C15 -4.5(7) .
C13 C14 C15 C16 3.4(7) .
C14 C15 C16 C18 -1.5(7) .
C14 C15 C16 C17 -176.8(4) .
C15 C16 C18 C19 1.1(7) .
C17 C16 C18 C19 176.5(4) .
C16 C18 C19 C13 -2.6(7) .
C16 C18 C19 P20 -175.3(4) .
N12 C13 C19 C18 -177.6(4) .
C14 C13 C19 C18 4.2(7) .
N12 C13 C19 P20 -4.3(5) .
C14 C13 C19 P20 177.5(3) .
C18 C19 P20 C30 68.5(4) .
C13 C19 P20 C30 -104.7(4) .
C18 C19 P20 C27 -46.3(4) .
C13 C19 P20 C27 140.5(3) .
C18 C19 P20 Nb1 -160.6(4) .
C13 C19 P20 Nb1 26.2(3) .
N33 Nb1 P20 C19 70.47(19) .
N12 Nb1 P20 C19 -28.69(18) .
Cl3 Nb1 P20 C19 164.94(16) .
Cl2 Nb1 P20 C19 -115.84(16) .
P4 Nb1 P20 C19 -30.22(18) .
N33 Nb1 P20 C30 -179.3(3) .
N12 Nb1 P20 C30 81.5(3) .
Cl3 Nb1 P20 C30 -84.9(3) .
Cl2 Nb1 P20 C30 -5.6(3) .
P4 Nb1 P20 C30 80.0(3) .
N33 Nb1 P20 C27 -42.3(2) .
N12 Nb1 P20 C27 -141.4(2) .
Cl3 Nb1 P20 C27 52.20(19) .
Cl2 Nb1 P20 C27 131.42(18) .
P4 Nb1 P20 C27 -142.95(18) .
C5 P4 C21 C22 172.8(4) .
C24 P4 C21 C22 62.2(4) .
Nb1 P4 C21 C22 -76.6(4) .
C5 P4 C21 C23 -63.0(5) .
C24 P4 C21 C23 -173.7(4) .
Nb1 P4 C21 C23 47.6(5) .
C5 P4 C24 C26 51.0(4) .
C21 P4 C24 C26 164.9(4) .
Nb1 P4 C24 C26 -55.1(4) .
C5 P4 C24 C25 -74.5(4) .
C21 P4 C24 C25 39.4(4) .
Nb1 P4 C24 C25 179.5(3) .
C19 P20 C27 C29 77.7(4) .
C30 P20 C27 C29 -33.0(5) .
Nb1 P20 C27 C29 -178.5(3) .
C19 P20 C27 C28 -156.5(3) .
C30 P20 C27 C28 92.8(4) .
Nb1 P20 C27 C28 -52.7(4) .
C19 P20 C30 C31 51.7(4) .
C27 P20 C30 C31 166.9(4) .
Nb1 P20 C30 C31 -55.3(5) .
C19 P20 C30 C32 174.6(4) .
C27 P20 C30 C32 -70.3(4) .
Nb1 P20 C30 C32 67.6(5) .
N12 Nb1 N33 N33 116(3) 3_665
Cl3 Nb1 N33 N33 -76(3) 3_665
Cl2 Nb1 N33 N33 4(3) 3_665
P20 Nb1 N33 N33 42(3) 3_665
P4 Nb1 N33 N33 -171(3) 3_665
C1S C2S O3S C4S -174.6(10) .
C2S O3S C4S C5S 174.1(13) .
